data_7019295
loop_
_publ_author_name
'Zhou, Wen'
'Chiang, Linus'
'Patrick, Brian O.'
'Storr, Tim'
'Smith, Kevin M.'

_publ_section_title
;
 Cyclopentadienyl chromium diimine and pyridine-imine complexes:
 ligand-based radicals and metal-based redox chemistry.
;
_journal_issue 26
_journal_name_full 'Dalton transactions (Cambridge, England : 2003)'
_journal_page_first 7920
_journal_page_last 7930
_journal_paper_doi 10.1039/c2dt30160a
_journal_volume 41
_journal_year 2012
_chemical_formula_sum 'C31 H34 Cr N2'
_chemical_formula_weight 486.60
_chemical_name_systematic
;
?
;
_space_group_IT_number 2
_symmetry_cell_setting triclinic
_symmetry_space_group_name_Hall '-P 1'
_symmetry_space_group_name_H-M 'P -1'
_atom_sites_solution_hydrogens geom
_atom_sites_solution_primary direct
_atom_sites_solution_secondary difmap
_audit_creation_method SHELXL-97
_cell_angle_alpha 81.930(7)
_cell_angle_beta 82.478(7)
_cell_angle_gamma 72.311(7)
_cell_formula_units_Z 2
_cell_length_a 9.2266(14)
_cell_length_b 11.0286(16)
_cell_length_c 13.5053(19)
_cell_measurement_reflns_used 5490
_cell_measurement_temperature 173(2)
_cell_measurement_theta_max 22.783
_cell_measurement_theta_min 2.5645
_cell_volume 1290.6(3)
_computing_structure_refinement 'SHELXL-97 (Sheldrick, 2008)'
_diffrn_ambient_temperature 173(2)
_diffrn_measured_fraction_theta_full 0.949
_diffrn_measured_fraction_theta_max 0.949
_diffrn_measurement_device_type 'Bruker X8 APEX II'
_diffrn_measurement_method 'area detector'
_diffrn_radiation_monochromator graphite
_diffrn_radiation_source 'fine-focus sealed tube'
_diffrn_radiation_type MoK\a
_diffrn_radiation_wavelength 0.71073
_diffrn_reflns_av_R_equivalents 0.0392
_diffrn_reflns_av_sigmaI/netI 0.0415
_diffrn_reflns_limit_h_max 9
_diffrn_reflns_limit_h_min -10
_diffrn_reflns_limit_k_max 12
_diffrn_reflns_limit_k_min -11
_diffrn_reflns_limit_l_max 14
_diffrn_reflns_limit_l_min -14
_diffrn_reflns_number 11493
_diffrn_reflns_theta_full 23.03
_diffrn_reflns_theta_max 23.03
_diffrn_reflns_theta_min 2.33
_exptl_absorpt_coefficient_mu 0.464
_exptl_absorpt_correction_T_max 0.920
_exptl_absorpt_correction_T_min 0.723
_exptl_absorpt_correction_type multi-scan
_exptl_crystal_colour black
_exptl_crystal_density_diffrn 1.252
_exptl_crystal_density_method 'not measured'
_exptl_crystal_description irregular
_exptl_crystal_F_000 516
_exptl_crystal_size_max 0.340
_exptl_crystal_size_mid 0.250
_exptl_crystal_size_min 0.180
_refine_diff_density_max 0.430
_refine_diff_density_min -0.487
_refine_diff_density_rms 0.064
_refine_ls_extinction_method none
_refine_ls_goodness_of_fit_ref 1.104
_refine_ls_hydrogen_treatment constr
_refine_ls_matrix_type full
_refine_ls_number_parameters 308
_refine_ls_number_reflns 3422
_refine_ls_number_restraints 0
_refine_ls_restrained_S_all 1.104
_refine_ls_R_factor_all 0.0631
_refine_ls_R_factor_gt 0.0444
_refine_ls_shift/su_max 0.000
_refine_ls_shift/su_mean 0.000
_refine_ls_structure_factor_coef Fsqd
_refine_ls_weighting_details 'calc w=1/[\s^2^(Fo^2^)+(0.0600P)^2^+0.9484P] where P=(Fo^2^+2Fc^2^)/3'
_refine_ls_weighting_scheme calc
_refine_ls_wR_factor_gt 0.1094
_refine_ls_wR_factor_ref 0.1214
_reflns_number_gt 2733
_reflns_number_total 3422
_reflns_threshold_expression >2\s(I)
_cod_data_source_file c2dt30160a.txt
_cod_data_source_block ks119_0m
_cod_depositor_comments
;
The following automatic conversions were performed:

'_symmetry_cell_setting' value 'Triclinic' changed to 'triclinic'
according to /home/saulius/struct/CIF-dictionaries/cif_core.dic
dictionary named 'cif_core.dic' version 2.4.1 from
2010-06-29.

'_exptl_absorpt_correction_type' value 'Multi-scan'
changed to 'multi-scan' according to
/home/saulius/struct/CIF-dictionaries/cif_core.dic dictionary named
'cif_core.dic' version 2.4.1 from 2010-06-29.

Automatic conversion script
Id: cif_fix_values 1891 2012-01-12 08:04:46Z andrius 
;
_cod_database_code 7019295

loop_
_symmetry_equiv_pos_as_xyz
'x, y, z'
'-x, -y, -z'

loop_
_atom_site_label
_atom_site_type_symbol
_atom_site_fract_x
_atom_site_fract_y
_atom_site_fract_z
_atom_site_U_iso_or_equiv
_atom_site_adp_type
_atom_site_occupancy
_atom_site_symmetry_multiplicity
_atom_site_calc_flag
_atom_site_refinement_flags
C1 C 0.0544(3) 0.4544(3) 0.7683(2) 0.0238(7) Uani 1 1 d .
H1 H 0.0288 0.5047 0.8231 0.029 Uiso 1 1 calc R
C2 C 0.1444(3) 0.4967(3) 0.6844(2) 0.0225(7) Uani 1 1 d .
C3 C 0.1815(4) 0.6087(3) 0.6920(2) 0.0280(8) Uani 1 1 d .
H3 H 0.1479 0.6491 0.7521 0.034 Uiso 1 1 calc R
C4 C 0.2642(4) 0.6627(3) 0.6166(3) 0.0319(8) Uani 1 1 d .
H4 H 0.2897 0.7380 0.6240 0.038 Uiso 1 1 calc R
C5 C 0.3092(4) 0.6037(3) 0.5291(3) 0.0325(8) Uani 1 1 d .
H5 H 0.3641 0.6410 0.4751 0.039 Uiso 1 1 calc R
C6 C 0.2775(4) 0.4942(3) 0.5178(2) 0.0284(8) Uani 1 1 d .
H6 H 0.3105 0.4577 0.4560 0.034 Uiso 1 1 calc R
C7 C 0.1960(3) 0.4319(3) 0.5958(2) 0.0226(7) Uani 1 1 d .
C8 C 0.2385(4) 0.2577(3) 0.4991(2) 0.0231(7) Uani 1 1 d .
C9 C 0.1486(4) 0.2484(3) 0.4275(2) 0.0286(8) Uani 1 1 d .
H9 H 0.0421 0.2909 0.4339 0.034 Uiso 1 1 calc R
C10 C 0.2112(4) 0.1784(3) 0.3473(2) 0.0316(8) Uani 1 1 d .
H10 H 0.1469 0.1722 0.2999 0.038 Uiso 1 1 calc R
C11 C 0.3666(4) 0.1169(3) 0.3349(2) 0.0306(8) Uani 1 1 d .
C12 C 0.4554(4) 0.1269(3) 0.4068(3) 0.0308(8) Uani 1 1 d .
H12 H 0.5622 0.0856 0.4001 0.037 Uiso 1 1 calc R
C13 C 0.3928(4) 0.1949(3) 0.4876(2) 0.0290(8) Uani 1 1 d .
H13 H 0.4566 0.1988 0.5362 0.035 Uiso 1 1 calc R
C14 C 0.4372(5) 0.0436(4) 0.2466(3) 0.0479(10) Uani 1 1 d .
H14A H 0.4886 0.0948 0.1973 0.072 Uiso 1 1 calc R
H14B H 0.3574 0.0247 0.2155 0.072 Uiso 1 1 calc R
H14C H 0.5119 -0.0367 0.2691 0.072 Uiso 1 1 calc R
C15 C -0.0798(4) 0.3318(3) 0.8748(2) 0.0241(8) Uani 1 1 d .
C16 C -0.2385(4) 0.3628(3) 0.8807(2) 0.0262(8) Uani 1 1 d .
C17 C -0.3151(4) 0.3376(3) 0.9731(2) 0.0334(8) Uani 1 1 d .
H17 H -0.4235 0.3593 0.9796 0.040 Uiso 1 1 calc R
C18 C -0.2363(4) 0.2816(3) 1.0552(3) 0.0356(9) Uani 1 1 d .
H18 H -0.2908 0.2658 1.1180 0.043 Uiso 1 1 calc R
C19 C -0.0801(4) 0.2482(3) 1.0474(2) 0.0325(8) Uani 1 1 d .
H19 H -0.0274 0.2079 1.1046 0.039 Uiso 1 1 calc R
C20 C 0.0027(4) 0.2724(3) 0.9570(2) 0.0268(8) Uani 1 1 d .
C21 C 0.1754(4) 0.2327(3) 0.9506(2) 0.0351(9) Uani 1 1 d .
H21 H 0.2134 0.2520 0.8791 0.042 Uiso 1 1 calc R
C22 C 0.2416(4) 0.0898(4) 0.9794(3) 0.0502(11) Uani 1 1 d .
H22A H 0.3533 0.0678 0.9746 0.075 Uiso 1 1 calc R
H22B H 0.2111 0.0422 0.9338 0.075 Uiso 1 1 calc R
H22C H 0.2029 0.0674 1.0485 0.075 Uiso 1 1 calc R
C23 C 0.2324(5) 0.3087(4) 1.0141(3) 0.0524(11) Uani 1 1 d .
H23A H 0.3444 0.2812 1.0080 0.079 Uiso 1 1 calc R
H23B H 0.1940 0.2941 1.0846 0.079 Uiso 1 1 calc R
H23C H 0.1956 0.4001 0.9908 0.079 Uiso 1 1 calc R
C24 C -0.3268(4) 0.4255(3) 0.7897(2) 0.0297(8) Uani 1 1 d .
H24 H -0.2591 0.3958 0.7283 0.036 Uiso 1 1 calc R
C25 C -0.4729(4) 0.3883(4) 0.7896(3) 0.0416(9) Uani 1 1 d .
H25A H -0.5238 0.4310 0.7294 0.062 Uiso 1 1 calc R
H25B H -0.5411 0.4148 0.8497 0.062 Uiso 1 1 calc R
H25C H -0.4477 0.2954 0.7896 0.062 Uiso 1 1 calc R
C26 C -0.3622(4) 0.5698(3) 0.7817(3) 0.0382(9) Uani 1 1 d .
H26A H -0.4181 0.6083 0.7228 0.057 Uiso 1 1 calc R
H26B H -0.2666 0.5928 0.7749 0.057 Uiso 1 1 calc R
H26C H -0.4248 0.6015 0.8424 0.057 Uiso 1 1 calc R
C27 C -0.1329(5) 0.1144(4) 0.7034(4) 0.0523(12) Uani 1 1 d .
H27 H -0.2380 0.1583 0.7175 0.063 Uiso 1 1 calc R
C28 C -0.0571(4) 0.0955(3) 0.6088(3) 0.0408(10) Uani 1 1 d .
H28 H -0.1005 0.1237 0.5466 0.049 Uiso 1 1 calc R
C29 C 0.0945(4) 0.0276(3) 0.6215(3) 0.0337(9) Uani 1 1 d .
H29 H 0.1730 0.0034 0.5689 0.040 Uiso 1 1 calc R
C30 C 0.1126(5) 0.0007(3) 0.7245(3) 0.0421(10) Uani 1 1 d .
H30 H 0.2034 -0.0472 0.7544 0.051 Uiso 1 1 calc R
C31 C -0.0287(6) 0.0581(4) 0.7745(3) 0.0506(11) Uani 1 1 d .
H31 H -0.0503 0.0587 0.8452 0.061 Uiso 1 1 calc R
N1 N 0.0031(3) 0.3557(2) 0.77901(18) 0.0239(6) Uani 1 1 d .
N2 N 0.1688(3) 0.3211(2) 0.58632(18) 0.0235(6) Uani 1 1 d .
Cr01 Cr 0.04819(6) 0.22355(5) 0.68130(4) 0.0283(2) Uani 1 1 d .

loop_
_atom_site_aniso_label
_atom_site_aniso_U_11
_atom_site_aniso_U_22
_atom_site_aniso_U_33
_atom_site_aniso_U_23
_atom_site_aniso_U_13
_atom_site_aniso_U_12
C1 0.0242(17) 0.0261(18) 0.0201(17) -0.0015(14) -0.0001(14) -0.0070(15)
C2 0.0223(17) 0.0201(17) 0.0244(18) 0.0031(14) -0.0014(14) -0.0077(14)
C3 0.0286(19) 0.0267(19) 0.0286(19) -0.0015(15) -0.0019(16) -0.0089(15)
C4 0.033(2) 0.0231(18) 0.043(2) 0.0026(17) -0.0030(17) -0.0150(16)
C5 0.032(2) 0.029(2) 0.035(2) 0.0079(17) 0.0043(16) -0.0139(16)
C6 0.0322(19) 0.0268(19) 0.0228(18) 0.0019(15) 0.0081(15) -0.0102(15)
C7 0.0222(17) 0.0228(18) 0.0202(17) 0.0027(14) -0.0001(14) -0.0058(14)
C8 0.031(2) 0.0196(17) 0.0173(17) 0.0052(14) 0.0064(15) -0.0130(15)
C9 0.0284(19) 0.0302(19) 0.0238(19) 0.0045(16) 0.0020(16) -0.0088(15)
C10 0.040(2) 0.036(2) 0.0213(18) 0.0031(16) 0.0008(16) -0.0188(17)
C11 0.040(2) 0.0285(19) 0.0251(19) -0.0012(15) 0.0092(17) -0.0180(17)
C12 0.0266(19) 0.0260(18) 0.035(2) -0.0016(17) 0.0113(17) -0.0076(15)
C13 0.031(2) 0.0309(19) 0.0273(19) 0.0038(16) -0.0014(16) -0.0165(16)
C14 0.056(3) 0.051(2) 0.039(2) -0.012(2) 0.013(2) -0.023(2)
C15 0.031(2) 0.0243(17) 0.0190(17) -0.0034(14) 0.0039(15) -0.0134(15)
C16 0.032(2) 0.0232(17) 0.0230(18) 0.0017(14) 0.0018(15) -0.0115(15)
C17 0.0278(19) 0.040(2) 0.029(2) 0.0005(17) 0.0084(16) -0.0122(16)
C18 0.038(2) 0.043(2) 0.0226(19) 0.0028(17) 0.0098(17) -0.0155(18)
C19 0.038(2) 0.038(2) 0.0198(18) 0.0029(16) 0.0013(16) -0.0122(17)
C20 0.0296(19) 0.0300(18) 0.0218(18) -0.0024(15) 0.0033(15) -0.0125(15)
C21 0.033(2) 0.049(2) 0.0210(18) 0.0023(17) 0.0008(16) -0.0125(17)
C22 0.039(2) 0.055(3) 0.049(2) 0.001(2) -0.005(2) -0.005(2)
C23 0.046(2) 0.067(3) 0.049(3) 0.002(2) -0.004(2) -0.028(2)
C24 0.0279(19) 0.035(2) 0.0241(18) -0.0003(15) 0.0021(15) -0.0095(16)
C25 0.034(2) 0.049(2) 0.040(2) 0.0021(19) -0.0054(18) -0.0123(18)
C26 0.042(2) 0.036(2) 0.031(2) 0.0061(17) -0.0011(17) -0.0088(17)
C27 0.044(2) 0.038(2) 0.079(3) -0.024(2) 0.025(3) -0.024(2)
C28 0.052(3) 0.031(2) 0.049(3) -0.0049(18) -0.013(2) -0.0229(19)
C29 0.050(2) 0.0229(18) 0.029(2) -0.0047(15) 0.0054(17) -0.0134(17)
C30 0.065(3) 0.026(2) 0.039(2) 0.0059(17) -0.007(2) -0.0204(19)
C31 0.089(3) 0.040(2) 0.033(2) -0.004(2) 0.020(2) -0.044(2)
N1 0.0270(15) 0.0280(15) 0.0166(14) 0.0029(12) 0.0030(12) -0.0121(13)
N2 0.0288(15) 0.0225(15) 0.0191(14) 0.0023(12) 0.0026(12) -0.0113(12)
Cr01 0.0393(4) 0.0270(3) 0.0217(3) -0.0006(2) 0.0073(2) -0.0192(3)

loop_
_atom_type_symbol
_atom_type_description
_atom_type_scat_dispersion_real
_atom_type_scat_dispersion_imag
_atom_type_scat_source
C C 0.0033 0.0016 'International Tables Vol C Tables 4.2.6.8 and 6.1.1.4'
H H 0.0000 0.0000 'International Tables Vol C Tables 4.2.6.8 and 6.1.1.4'
N N 0.0061 0.0033 'International Tables Vol C Tables 4.2.6.8 and 6.1.1.4'
Cr Cr 0.3209 0.6236 'International Tables Vol C Tables 4.2.6.8 and 6.1.1.4'

loop_
_geom_angle_atom_site_label_1
_geom_angle_atom_site_label_2
_geom_angle_atom_site_label_3
_geom_angle
N1 C1 C2 128.0(3)
N1 C1 H1 116.0
C2 C1 H1 116.0
C3 C2 C1 116.0(3)
C3 C2 C7 120.0(3)
C1 C2 C7 123.9(3)
C4 C3 C2 122.7(3)
C4 C3 H3 118.6
C2 C3 H3 118.6
C3 C4 C5 117.6(3)
C3 C4 H4 121.2
C5 C4 H4 121.2
C6 C5 C4 122.2(3)
C6 C5 H5 118.9
C4 C5 H5 118.9
C5 C6 C7 122.2(3)
C5 C6 H6 118.9
C7 C6 H6 118.9
N2 C7 C6 122.4(3)
N2 C7 C2 122.4(3)
C6 C7 C2 115.2(3)
C13 C8 C9 118.0(3)
C13 C8 N2 121.8(3)
C9 C8 N2 120.0(3)
C10 C9 C8 121.1(3)
C10 C9 H9 119.4
C8 C9 H9 119.4
C9 C10 C11 120.9(3)
C9 C10 H10 119.5
C11 C10 H10 119.5
C10 C11 C12 117.5(3)
C10 C11 C14 121.6(3)
C12 C11 C14 120.9(3)
C13 C12 C11 121.7(3)
C13 C12 H12 119.2
C11 C12 H12 119.2
C12 C13 C8 120.8(3)
C12 C13 H13 119.6
C8 C13 H13 119.6
C11 C14 H14A 109.5
C11 C14 H14B 109.5
H14A C14 H14B 109.5
C11 C14 H14C 109.5
H14A C14 H14C 109.5
H14B C14 H14C 109.5
C16 C15 C20 122.2(3)
C16 C15 N1 118.9(3)
C20 C15 N1 118.8(3)
C17 C16 C15 117.8(3)
C17 C16 C24 120.6(3)
C15 C16 C24 121.6(3)
C18 C17 C16 120.9(3)
C18 C17 H17 119.6
C16 C17 H17 119.6
C19 C18 C17 120.6(3)
C19 C18 H18 119.7
C17 C18 H18 119.7
C18 C19 C20 121.0(3)
C18 C19 H19 119.5
C20 C19 H19 119.5
C19 C20 C15 117.4(3)
C19 C20 C21 119.7(3)
C15 C20 C21 122.8(3)
C20 C21 C23 111.5(3)
C20 C21 C22 111.8(3)
C23 C21 C22 110.6(3)
C20 C21 H21 107.6
C23 C21 H21 107.6
C22 C21 H21 107.6
C21 C22 H22A 109.5
C21 C22 H22B 109.5
H22A C22 H22B 109.5
C21 C22 H22C 109.5
H22A C22 H22C 109.5
H22B C22 H22C 109.5
C21 C23 H23A 109.5
C21 C23 H23B 109.5
H23A C23 H23B 109.5
C21 C23 H23C 109.5
H23A C23 H23C 109.5
H23B C23 H23C 109.5
C26 C24 C25 110.2(3)
C26 C24 C16 110.6(3)
C25 C24 C16 113.3(3)
C26 C24 H24 107.5
C25 C24 H24 107.5
C16 C24 H24 107.5
C24 C25 H25A 109.5
C24 C25 H25B 109.5
H25A C25 H25B 109.5
C24 C25 H25C 109.5
H25A C25 H25C 109.5
H25B C25 H25C 109.5
C24 C26 H26A 109.5
C24 C26 H26B 109.5
H26A C26 H26B 109.5
C24 C26 H26C 109.5
H26A C26 H26C 109.5
H26B C26 H26C 109.5
C28 C27 C31 108.3(4)
C28 C27 Cr01 73.0(2)
C31 C27 Cr01 72.5(2)
C28 C27 H27 125.9
C31 C27 H27 125.9
Cr01 C27 H27 120.5
C27 C28 C29 107.5(4)
C27 C28 Cr01 72.2(2)
C29 C28 Cr01 72.29(19)
C27 C28 H28 126.3
C29 C28 H28 126.3
Cr01 C28 H28 121.1
C28 C29 C30 109.0(4)
C28 C29 Cr01 72.72(19)
C30 C29 Cr01 74.1(2)
C28 C29 H29 125.5
C30 C29 H29 125.5
Cr01 C29 H29 119.4
C31 C30 C29 106.5(4)
C31 C30 Cr01 70.8(2)
C29 C30 Cr01 70.90(19)
C31 C30 H30 126.8
C29 C30 H30 126.8
Cr01 C30 H30 123.2
C27 C31 C30 108.6(3)
C27 C31 Cr01 72.4(2)
C30 C31 Cr01 74.4(2)
C27 C31 H31 125.7
C30 C31 H31 125.7
Cr01 C31 H31 119.4
C1 N1 C15 116.2(3)
C1 N1 Cr01 125.9(2)
C15 N1 Cr01 117.51(19)
C7 N2 C8 117.9(2)
C7 N2 Cr01 129.2(2)
C8 N2 Cr01 112.92(18)
N2 Cr01 N1 90.45(10)
N2 Cr01 C27 147.74(15)
N1 Cr01 C27 111.69(13)
N2 Cr01 C31 162.05(14)
N1 Cr01 C31 103.15(12)
C27 Cr01 C31 35.16(15)
N2 Cr01 C29 106.67(11)
N1 Cr01 C29 159.93(11)
C27 Cr01 C29 57.99(13)
C31 Cr01 C29 58.03(13)
N2 Cr01 C28 115.71(13)
N1 Cr01 C28 143.90(13)
C27 Cr01 C28 34.87(14)
C31 Cr01 C28 58.30(14)
C29 Cr01 C28 34.98(13)
N2 Cr01 C30 127.27(13)
N1 Cr01 C30 125.43(12)
C27 Cr01 C30 58.15(15)
C31 Cr01 C30 34.80(14)
C29 Cr01 C30 34.97(12)
C28 Cr01 C30 58.30(13)

loop_
_geom_bond_atom_site_label_1
_geom_bond_atom_site_label_2
_geom_bond_distance
C1 N1 1.296(4)
C1 C2 1.425(4)
C1 H1 0.9500
C2 C3 1.398(4)
C2 C7 1.433(4)
C3 C4 1.370(5)
C3 H3 0.9500
C4 C5 1.385(5)
C4 H4 0.9500
C5 C6 1.359(5)
C5 H5 0.9500
C6 C7 1.432(4)
C6 H6 0.9500
C7 N2 1.346(4)
C8 C13 1.380(5)
C8 C9 1.386(4)
C8 N2 1.432(4)
C9 C10 1.380(5)
C9 H9 0.9500
C10 C11 1.386(5)
C10 H10 0.9500
C11 C12 1.386(5)
C11 C14 1.500(5)
C12 C13 1.374(5)
C12 H12 0.9500
C13 H13 0.9500
C14 H14A 0.9800
C14 H14B 0.9800
C14 H14C 0.9800
C15 C16 1.392(5)
C15 C20 1.399(4)
C15 N1 1.447(4)
C16 C17 1.387(5)
C16 C24 1.529(4)
C17 C18 1.372(5)
C17 H17 0.9500
C18 C19 1.369(5)
C18 H18 0.9500
C19 C20 1.390(5)
C19 H19 0.9500
C20 C21 1.513(5)
C21 C23 1.517(5)
C21 C22 1.521(5)
C21 H21 1.0000
C22 H22A 0.9800
C22 H22B 0.9800
C22 H22C 0.9800
C23 H23A 0.9800
C23 H23B 0.9800
C23 H23C 0.9800
C24 C26 1.516(5)
C24 C25 1.523(5)
C24 H24 1.0000
C25 H25A 0.9800
C25 H25B 0.9800
C25 H25C 0.9800
C26 H26A 0.9800
C26 H26B 0.9800
C26 H26C 0.9800
C27 C28 1.385(5)
C27 C31 1.394(6)
C27 Cr01 2.307(4)
C27 H27 0.9500
C28 C29 1.391(5)
C28 Cr01 2.317(3)
C28 H28 0.9500
C29 C30 1.402(5)
C29 Cr01 2.311(3)
C29 H29 0.9500
C30 C31 1.394(6)
C30 Cr01 2.353(3)
C30 H30 0.9500
C31 Cr01 2.308(3)
C31 H31 0.9500
N1 Cr01 2.016(3)
N2 Cr01 2.002(2)

loop_
_geom_torsion_atom_site_label_1
_geom_torsion_atom_site_label_2
_geom_torsion_atom_site_label_3
_geom_torsion_atom_site_label_4
_geom_torsion
N1 C1 C2 C3 178.7(3)
N1 C1 C2 C7 -1.1(5)
C1 C2 C3 C4 -178.4(3)
C7 C2 C3 C4 1.4(5)
C2 C3 C4 C5 1.2(5)
C3 C4 C5 C6 -1.8(5)
C4 C5 C6 C7 -0.3(5)
C5 C6 C7 N2 -177.7(3)
C5 C6 C7 C2 2.8(4)
C3 C2 C7 N2 177.2(3)
C1 C2 C7 N2 -3.0(5)
C3 C2 C7 C6 -3.3(4)
C1 C2 C7 C6 176.5(3)
C13 C8 C9 C10 0.1(4)
N2 C8 C9 C10 -174.3(3)
C8 C9 C10 C11 -1.1(5)
C9 C10 C11 C12 1.1(5)
C9 C10 C11 C14 -178.2(3)
C10 C11 C12 C13 0.0(5)
C14 C11 C12 C13 179.3(3)
C11 C12 C13 C8 -1.0(5)
C9 C8 C13 C12 0.9(4)
N2 C8 C13 C12 175.3(3)
C20 C15 C16 C17 2.5(5)
N1 C15 C16 C17 179.3(3)
C20 C15 C16 C24 -178.9(3)
N1 C15 C16 C24 -2.1(4)
C15 C16 C17 C18 -1.3(5)
C24 C16 C17 C18 -179.9(3)
C16 C17 C18 C19 -0.6(5)
C17 C18 C19 C20 1.3(5)
C18 C19 C20 C15 -0.1(5)
C18 C19 C20 C21 -179.2(3)
C16 C15 C20 C19 -1.9(5)
N1 C15 C20 C19 -178.6(3)
C16 C15 C20 C21 177.2(3)
N1 C15 C20 C21 0.4(5)
C19 C20 C21 C23 -66.6(4)
C15 C20 C21 C23 114.4(4)
C19 C20 C21 C22 57.8(4)
C15 C20 C21 C22 -121.2(3)
C17 C16 C24 C26 91.5(4)
C15 C16 C24 C26 -87.1(4)
C17 C16 C24 C25 -32.8(4)
C15 C16 C24 C25 148.6(3)
C31 C27 C28 C29 -0.2(4)
Cr01 C27 C28 C29 64.1(2)
C31 C27 C28 Cr01 -64.3(3)
C27 C28 C29 C30 1.7(4)
Cr01 C28 C29 C30 65.8(2)
C27 C28 C29 Cr01 -64.1(2)
C28 C29 C30 C31 -2.6(4)
Cr01 C29 C30 C31 62.3(2)
C28 C29 C30 Cr01 -64.9(2)
C28 C27 C31 C30 -1.4(4)
Cr01 C27 C31 C30 -66.1(2)
C28 C27 C31 Cr01 64.6(3)
C29 C30 C31 C27 2.4(4)
Cr01 C30 C31 C27 64.8(2)
C29 C30 C31 Cr01 -62.3(2)
C2 C1 N1 C15 177.1(3)
C2 C1 N1 Cr01 4.3(5)
C16 C15 N1 C1 104.0(3)
C20 C15 N1 C1 -79.2(4)
C16 C15 N1 Cr01 -82.5(3)
C20 C15 N1 Cr01 94.3(3)
C6 C7 N2 C8 6.7(4)
C2 C7 N2 C8 -173.8(3)
C6 C7 N2 Cr01 -176.1(2)
C2 C7 N2 Cr01 3.4(4)
C13 C8 N2 C7 73.1(4)
C9 C8 N2 C7 -112.7(3)
C13 C8 N2 Cr01 -104.5(3)
C9 C8 N2 Cr01 69.7(3)
C7 N2 Cr01 N1 -0.7(3)
C8 N2 Cr01 N1 176.6(2)
C7 N2 Cr01 C27 134.2(3)
C8 N2 Cr01 C27 -48.5(3)
C7 N2 Cr01 C31 -140.4(4)
C8 N2 Cr01 C31 36.9(5)
C7 N2 Cr01 C29 -170.0(3)
C8 N2 Cr01 C29 7.3(2)
C7 N2 Cr01 C28 153.6(3)
C8 N2 Cr01 C28 -29.1(2)
C7 N2 Cr01 C30 -137.9(3)
C8 N2 Cr01 C30 39.4(3)
C1 N1 Cr01 N2 -3.0(3)
C15 N1 Cr01 N2 -175.8(2)
C1 N1 Cr01 C27 -159.0(3)
C15 N1 Cr01 C27 28.2(3)
C1 N1 Cr01 C31 165.2(3)
C15 N1 Cr01 C31 -7.6(2)
C1 N1 Cr01 C29 146.0(3)
C15 N1 Cr01 C29 -26.8(4)
C1 N1 Cr01 C28 -141.4(3)
C15 N1 Cr01 C28 45.9(3)
C1 N1 Cr01 C30 135.5(3)
C15 N1 Cr01 C30 -37.3(3)
C28 C27 Cr01 N2 31.6(4)
C31 C27 Cr01 N2 147.8(3)
C28 C27 Cr01 N1 161.8(2)
C31 C27 Cr01 N1 -82.0(2)
C28 C27 Cr01 C31 -116.2(3)
C28 C27 Cr01 C29 -37.5(2)
C31 C27 Cr01 C29 78.6(2)
C31 C27 Cr01 C28 116.2(3)
C28 C27 Cr01 C30 -79.0(2)
C31 C27 Cr01 C30 37.2(2)
C27 C31 Cr01 N2 -112.5(5)
C30 C31 Cr01 N2 3.4(6)
C27 C31 Cr01 N1 109.1(2)
C30 C31 Cr01 N1 -135.0(2)
C30 C31 Cr01 C27 115.9(3)
C27 C31 Cr01 C29 -78.5(2)
C30 C31 Cr01 C29 37.4(2)
C27 C31 Cr01 C28 -37.1(2)
C30 C31 Cr01 C28 78.8(2)
C27 C31 Cr01 C30 -115.9(3)
C28 C29 Cr01 N2 -111.2(2)
C30 C29 Cr01 N2 132.4(2)
C28 C29 Cr01 N1 101.3(4)
C30 C29 Cr01 N1 -15.1(5)
C28 C29 Cr01 C27 37.4(2)
C30 C29 Cr01 C27 -78.9(3)
C28 C29 Cr01 C31 79.1(3)
C30 C29 Cr01 C31 -37.2(2)
C30 C29 Cr01 C28 -116.3(3)
C28 C29 Cr01 C30 116.3(3)
C27 C28 Cr01 N2 -161.9(2)
C29 C28 Cr01 N2 82.4(2)
C27 C28 Cr01 N1 -29.5(3)
C29 C28 Cr01 N1 -145.2(2)
C29 C28 Cr01 C27 -115.7(3)
C27 C28 Cr01 C31 37.4(2)
C29 C28 Cr01 C31 -78.3(2)
C27 C28 Cr01 C29 115.7(3)
C27 C28 Cr01 C30 78.6(3)
C29 C28 Cr01 C30 -37.1(2)
C31 C30 Cr01 N2 -178.7(2)
C29 C30 Cr01 N2 -62.7(3)
C31 C30 Cr01 N1 57.7(3)
C29 C30 Cr01 N1 173.7(2)
C31 C30 Cr01 C27 -37.6(2)
C29 C30 Cr01 C27 78.4(3)
C29 C30 Cr01 C31 116.0(4)
C31 C30 Cr01 C29 -116.0(4)
C31 C30 Cr01 C28 -78.9(3)
C29 C30 Cr01 C28 37.2(2)
